data_1100182
loop_
_publ_author_name
'Bach, Thorsten'
'Schlummer, Bj\"orn'
'Harms, Klaus'

_publ_section_title
;
 Iron(II)-catalyzed intramolecular aminochlorination of alkenes
;
_journal_coden_ASTM CHCOFS
_journal_issue 4
_journal_name_full
;
 Chemical Communications (Cambridge, United Kingdom)
;
_journal_page_first 287
_journal_page_last 288
_journal_paper_doi 10.1039/a909009f
_journal_year 2000
_chemical_formula_moiety 'C10 H10 Cl1 N1 O2'
_chemical_formula_sum 'C10 H10 Cl N O2'
_chemical_name_systematic
;
threo-4-(Chloro(phenyl)methyl)-1,3-oxazolidin-2-one
;
_space_group_IT_number 14
_symmetry_cell_setting monoclinic
_symmetry_space_group_name_Hall '-P 2ybc'
_symmetry_space_group_name_H-M 'P 1 21/c 1'
_cell_angle_alpha 90
_cell_angle_beta 94.175(4)
_cell_angle_gamma 90
_cell_formula_units_Z 4
_cell_length_a 7.8902(2)
_cell_length_b 5.8375(3)
_cell_length_c 20.5524(7)
_cell_volume 944.112
_diffrn_ambient_temperature 213
_exptl_crystal_colour colorless
_exptl_crystal_density_diffrn 1.489
_exptl_crystal_description plate
_refine_ls_R_factor_gt 4.59
_refine_ls_wR_factor_gt 4.59
_cod_original_sg_symbol_H-M 'P 21/c'
_cod_original_formula_sum 'C10 H10 Cl1 N1 O2'
_cod_database_code 1100182

loop_
_symmetry_equiv_pos_site_id
_symmetry_equiv_pos_as_xyz
1 x,y,z
2 -x,1/2+y,1/2-z
3 -x,-y,-z
4 x,-1/2-y,-1/2+z

loop_
_atom_site_label
_atom_site_type_symbol
_atom_site_fract_x
_atom_site_fract_y
_atom_site_fract_z
Cl1 Cl 0.51420(6) 0.37874(10) 0.91426(3)
O1 O 0.90458(19) 0.3620(3) 1.06105(7)
N1 N 0.88553(19) 0.2441(4) 0.95366(8)
C1 C 0.8494(2) 0.2388(4) 1.01657(9)
O2 O 0.74148(17) 0.0648(3) 1.02684(6)
C2 C 0.7122(3) -0.0645(4) 0.96675(10)
C3 C 0.7841(2) 0.0859(4) 0.91370(9)
C4 C 0.6434(2) 0.1948(4) 0.86765(9)
C5 C 0.7028(2) 0.3185(4) 0.80906(9)
C6 C 0.6672(2) 0.2221(4) 0.74783(10)
C7 C 0.7180(3) 0.3322(5) 0.69242(11)
C8 C 0.8020(2) 0.5390(5) 0.69764(11)
C9 C 0.8403(3) 0.6349(5) 0.75884(12)
C10 C 0.7906(3) 0.5255(4) 0.81417(11)
H1 H 0.950(4) 0.362(5) 0.9416(14)
H2 H 0.585(3) -0.092(4) 0.9572(11)
H3 H 0.773(3) -0.214(5) 0.9734(10)
H4 H 0.859(3) -0.001(4) 0.8867(10)
H5 H 0.569(3) 0.060(4) 0.8530(11)
H6 H 0.597(3) 0.077(5) 0.7429(12)
H7 H 0.703(3) 0.263(5) 0.6532(13)
H8 H 0.831(3) 0.611(5) 0.6617(14)
H9 H 0.902(3) 0.780(5) 0.7617(11)
H10 H 0.820(3) 0.590(5) 0.8578(14)

loop_
_atom_type_symbol
_atom_type_radius_bond
C 0.68
H 0.23
Cl 0.99
N 0.68
O 0.68
